data_4131973
loop_
_publ_author_name
'Karak, Suvendu'
'Kumar, Sushil'
'Pachfule, Pradip'
'Banerjee, Rahul'

_publ_section_title
;
 Porosity Prediction through Hydrogen Bonding in Covalent Organic
 Frameworks.
;
_journal_issue 15
_journal_name_full 'Journal of the American Chemical Society'
_journal_page_first 5138
_journal_page_last 5145
_journal_paper_doi 10.1021/jacs.7b13558
_journal_volume 140
_journal_year 2018
_chemical_formula_moiety 'C14 H18 N2 O2, 2(C6 H5 O3 S)'
_chemical_formula_sum 'C26 H28 N2 O8 S2'
_chemical_formula_weight 560.62
_space_group_crystal_system monoclinic
_space_group_IT_number 14
_space_group_name_Hall '-P 2yn'
_space_group_name_H-M_alt 'P 1 21/n 1'
_atom_sites_solution_hydrogens mixed
_audit_creation_method SHELXL-2016/6
_cell_angle_alpha 90
_cell_angle_beta 102.871(10)
_cell_angle_gamma 90
_cell_formula_units_Z 2
_cell_length_a 5.7205(6)
_cell_length_b 20.450(2)
_cell_length_c 11.7153(11)
_cell_measurement_reflns_used 2344
_cell_measurement_temperature 293(2)
_cell_measurement_theta_max 25.00
_cell_measurement_theta_min 3.50
_cell_volume 1336.1(2)
_computing_structure_refinement 'SHELXL-2016/6 (Sheldrick, 2016)'
_diffrn_ambient_temperature 293(2)
_diffrn_measured_fraction_theta_full 0.998
_diffrn_measured_fraction_theta_max 0.998
_diffrn_measurement_device_type 'Supernova (Mo) X-ray source'
_diffrn_measurement_method '\w scans'
_diffrn_radiation_type MoK\a
_diffrn_radiation_wavelength 0.71073
_diffrn_reflns_av_R_equivalents 0.0575
_diffrn_reflns_av_unetI/netI 0.0688
_diffrn_reflns_Laue_measured_fraction_full 0.998
_diffrn_reflns_Laue_measured_fraction_max 0.998
_diffrn_reflns_limit_h_max 6
_diffrn_reflns_limit_h_min -6
_diffrn_reflns_limit_k_max 23
_diffrn_reflns_limit_k_min -24
_diffrn_reflns_limit_l_max 13
_diffrn_reflns_limit_l_min -9
_diffrn_reflns_number 4250
_diffrn_reflns_point_group_measured_fraction_full 0.998
_diffrn_reflns_point_group_measured_fraction_max 0.998
_diffrn_reflns_theta_full 24.995
_diffrn_reflns_theta_max 24.995
_diffrn_reflns_theta_min 3.481
_diffrn_source 'fine focus sealed tube'
_exptl_absorpt_coefficient_mu 0.251
_exptl_absorpt_correction_T_max 0.958
_exptl_absorpt_correction_T_min 0.942
_exptl_absorpt_correction_type multi-scan
_exptl_absorpt_process_details crysalispro
_exptl_crystal_colour colorless
_exptl_crystal_density_diffrn 1.394
_exptl_crystal_description block
_exptl_crystal_F_000 588
_exptl_crystal_size_max 0.240
_exptl_crystal_size_mid 0.200
_exptl_crystal_size_min 0.170
_refine_diff_density_max 0.285
_refine_diff_density_min -0.348
_refine_diff_density_rms 0.077
_refine_ls_extinction_method none
_refine_ls_goodness_of_fit_ref 1.079
_refine_ls_hydrogen_treatment mixed
_refine_ls_matrix_type full
_refine_ls_number_parameters 184
_refine_ls_number_reflns 2344
_refine_ls_number_restraints 1
_refine_ls_restrained_S_all 1.079
_refine_ls_R_factor_all 0.0783
_refine_ls_R_factor_gt 0.0668
_refine_ls_shift/su_max 0.000
_refine_ls_shift/su_mean 0.000
_refine_ls_structure_factor_coef Fsqd
_refine_ls_weighting_details 'w=1/[\s^2^(Fo^2^)+(0.0913P)^2^+0.7320P] where P=(Fo^2^+2Fc^2^)/3'
_refine_ls_weighting_scheme calc
_refine_ls_wR_factor_gt 0.1761
_refine_ls_wR_factor_ref 0.1879
_reflns_Friedel_coverage 0.000
_reflns_number_gt 1894
_reflns_number_total 2344
_reflns_threshold_expression 'I > 2\s(I)'
_cod_data_source_file ja7b13558_si_002.cif
_cod_data_source_block BSa-BD-(OMe)2
_cod_original_sg_symbol_H-M 'P 21/n'
_cod_database_code 4131973
_shelx_shelxl_version_number 2016/6
_shelx_space_group_comment
;
The symmetry employed for this shelxl refinement is uniquely defined
by the following loop, which should always be used as a source of
symmetry information in preference to the above space-group names.
They are only intended as comments.
;
_shelx_estimated_absorpt_t_min 0.942
_shelx_estimated_absorpt_t_max 0.959

loop_
_space_group_symop_operation_xyz
'x, y, z'
'-x+1/2, y+1/2, -z+1/2'
'-x, -y, -z'
'x-1/2, -y-1/2, z-1/2'

loop_
_atom_site_label
_atom_site_type_symbol
_atom_site_fract_x
_atom_site_fract_y
_atom_site_fract_z
_atom_site_U_iso_or_equiv
_atom_site_adp_type
_atom_site_occupancy
_atom_site_site_symmetry_order
_atom_site_calc_flag
_atom_site_refinement_flags_posn
_atom_site_refinement_flags_adp
C1 C 0.1746(6) 0.32166(17) -0.1390(3) 0.0464(8) Uani 1 1 d . .
C2 C 0.3489(8) 0.3200(2) -0.2015(4) 0.0635(11) Uani 1 1 d . .
H2 H 0.471992 0.350699 -0.187025 0.076 Uiso 1 1 calc R U
C3 C 0.3424(11) 0.2723(2) -0.2874(4) 0.0811(15) Uani 1 1 d . .
H3 H 0.460511 0.271046 -0.330534 0.097 Uiso 1 1 calc R U
C4 C 0.1621(12) 0.2278(3) -0.3071(5) 0.0894(18) Uani 1 1 d . .
H4 H 0.155016 0.196370 -0.365170 0.107 Uiso 1 1 calc R U
C5 C -0.0075(12) 0.2288(3) -0.2430(6) 0.1016(19) Uani 1 1 d . .
H5 H -0.128187 0.197454 -0.256052 0.122 Uiso 1 1 calc R U
C6 C -0.0028(9) 0.2758(2) -0.1589(5) 0.0838(15) Uani 1 1 d . .
H6 H -0.120621 0.276427 -0.115570 0.101 Uiso 1 1 calc R U
C7 C 0.7189(6) 0.46346(15) 0.2492(3) 0.0373(7) Uani 1 1 d . .
C8 C 0.5240(7) 0.50315(18) 0.2400(3) 0.0506(9) Uani 1 1 d . .
H8 H 0.449953 0.520645 0.167711 0.061 Uiso 1 1 calc R U
C9 C 0.4367(7) 0.5174(2) 0.3379(3) 0.0536(10) Uani 1 1 d . .
H9 H 0.303481 0.544386 0.330584 0.064 Uiso 1 1 calc R U
C10 C 0.5435(6) 0.49217(16) 0.4469(2) 0.0397(8) Uani 1 1 d . .
C11 C 0.7393(7) 0.45007(17) 0.4529(3) 0.0454(8) Uani 1 1 d . .
H11 H 0.811743 0.431676 0.524655 0.054 Uiso 1 1 calc R U
C12 C 0.8279(6) 0.43505(16) 0.3558(3) 0.0411(8) Uani 1 1 d . .
C13 C 1.1085(9) 0.3572(2) 0.4551(3) 0.0758(14) Uani 1 1 d . .
H13A H 1.241790 0.331809 0.442557 0.114 Uiso 1 1 calc R U
H13B H 1.160602 0.385131 0.521757 0.114 Uiso 1 1 calc R U
H13C H 0.985267 0.328392 0.469056 0.114 Uiso 1 1 calc R U
N1 N 0.8142(6) 0.44994(15) 0.1459(2) 0.0406(7) Uani 1 1 d D .
O1 O 0.4049(4) 0.41216(14) -0.0101(2) 0.0601(7) Uani 1 1 d . .
O2 O 0.0993(5) 0.35500(13) 0.0633(2) 0.0624(8) Uani 1 1 d . .
O3 O -0.0088(5) 0.43212(12) -0.0940(2) 0.0540(7) Uani 1 1 d . .
O4 O 1.0167(5) 0.39593(14) 0.3544(2) 0.0632(8) Uani 1 1 d . .
S1 S 0.16755(15) 0.38459(4) -0.03593(7) 0.0412(3) Uani 1 1 d . .
H1A H 0.931(5) 0.4182(14) 0.158(3) 0.055(11) Uiso 1 1 d D .
H1B H 0.884(7) 0.488(2) 0.123(4) 0.060(12) Uiso 1 1 d . .
H1C H 0.695(8) 0.436(2) 0.095(4) 0.064(13) Uiso 1 1 d . .

loop_
_atom_site_aniso_label
_atom_site_aniso_U_11
_atom_site_aniso_U_22
_atom_site_aniso_U_33
_atom_site_aniso_U_23
_atom_site_aniso_U_13
_atom_site_aniso_U_12
C1 0.0475(19) 0.0488(19) 0.0402(18) -0.0005(15) 0.0037(15) 0.0066(16)
C2 0.074(3) 0.060(2) 0.062(2) -0.013(2) 0.025(2) 0.000(2)
C3 0.109(4) 0.080(3) 0.058(3) -0.011(2) 0.026(3) 0.023(3)
C4 0.115(5) 0.070(3) 0.068(3) -0.030(3) -0.012(3) 0.017(3)
C5 0.094(4) 0.093(4) 0.116(5) -0.050(4) 0.020(4) -0.025(3)
C6 0.072(3) 0.082(3) 0.100(4) -0.036(3) 0.025(3) -0.020(3)
C7 0.0428(18) 0.0434(17) 0.0255(14) -0.0024(13) 0.0073(12) -0.0009(14)
C8 0.057(2) 0.070(2) 0.0249(15) 0.0078(16) 0.0083(14) 0.0166(18)
C9 0.058(2) 0.070(2) 0.0326(16) 0.0109(16) 0.0103(15) 0.0273(19)
C10 0.0455(18) 0.0474(18) 0.0261(14) 0.0011(13) 0.0076(13) 0.0056(15)
C11 0.054(2) 0.0558(19) 0.0250(15) 0.0043(14) 0.0055(13) 0.0096(17)
C12 0.0427(18) 0.0486(18) 0.0311(16) -0.0021(14) 0.0062(13) 0.0045(14)
C13 0.086(3) 0.087(3) 0.050(2) 0.011(2) 0.005(2) 0.044(3)
N1 0.0462(17) 0.0492(17) 0.0273(13) -0.0042(13) 0.0099(12) 0.0016(14)
O1 0.0505(15) 0.0781(18) 0.0485(15) -0.0122(14) 0.0042(12) -0.0122(14)
O2 0.081(2) 0.0617(16) 0.0535(15) 0.0153(13) 0.0346(14) 0.0180(14)
O3 0.0547(15) 0.0490(13) 0.0581(15) 0.0092(12) 0.0121(12) 0.0107(11)
O4 0.0691(18) 0.0856(19) 0.0352(13) 0.0102(13) 0.0123(12) 0.0365(15)
S1 0.0435(5) 0.0459(5) 0.0348(5) 0.0001(3) 0.0098(4) 0.0031(3)

loop_
_atom_type_symbol
_atom_type_description
_atom_type_scat_dispersion_real
_atom_type_scat_dispersion_imag
_atom_type_scat_source
C C 0.0033 0.0016 'International Tables Vol C Tables 4.2.6.8 and 6.1.1.4'
H H 0.0000 0.0000 'International Tables Vol C Tables 4.2.6.8 and 6.1.1.4'
N N 0.0061 0.0033 'International Tables Vol C Tables 4.2.6.8 and 6.1.1.4'
O O 0.0106 0.0060 'International Tables Vol C Tables 4.2.6.8 and 6.1.1.4'
S S 0.1246 0.1234 'International Tables Vol C Tables 4.2.6.8 and 6.1.1.4'

loop_
_geom_angle_atom_site_label_1
_geom_angle_atom_site_label_2
_geom_angle_atom_site_label_3
_geom_angle
_geom_angle_site_symmetry_3
C2 C1 C6 119.8(4) .
C2 C1 S1 121.0(3) .
C6 C1 S1 119.1(3) .
C1 C2 C3 119.9(4) .
C4 C3 C2 119.3(5) .
C5 C4 C3 120.5(5) .
C4 C5 C6 120.5(5) .
C1 C6 C5 119.9(5) .
C8 C7 C12 120.9(3) .
C8 C7 N1 119.8(3) .
C12 C7 N1 119.3(3) .
C7 C8 C9 120.0(3) .
C8 C9 C10 121.4(3) .
C9 C10 C11 117.2(3) .
C9 C10 C10 122.3(4) 3_666
C11 C10 C10 120.5(3) 3_666
C12 C11 C10 122.1(3) .
O4 C12 C11 125.8(3) .
O4 C12 C7 115.9(3) .
C11 C12 C7 118.3(3) .
C12 O4 C13 118.0(3) .
O1 S1 O2 114.08(17) .
O1 S1 O3 111.09(16) .
O2 S1 O3 111.93(16) .
O1 S1 C1 105.32(17) .
O2 S1 C1 107.26(17) .
O3 S1 C1 106.57(15) .

loop_
_geom_bond_atom_site_label_1
_geom_bond_atom_site_label_2
_geom_bond_distance
_geom_bond_site_symmetry_2
C1 C2 1.362(6) .
C1 C6 1.363(6) .
C1 S1 1.772(3) .
C2 C3 1.396(6) .
C3 C4 1.356(8) .
C4 C5 1.353(8) .
C5 C6 1.372(7) .
C7 C8 1.364(5) .
C7 C12 1.392(4) .
C7 N1 1.460(4) .
C8 C9 1.380(5) .
C9 C10 1.386(4) .
C10 C11 1.402(5) .
C10 C10 1.475(6) 3_666
C11 C12 1.379(5) .
C12 O4 1.347(4) .
C13 O4 1.421(4) .
O1 S1 1.439(3) .
O2 S1 1.440(3) .
O3 S1 1.456(2) .

loop_
_geom_torsion_atom_site_label_1
_geom_torsion_atom_site_label_2
_geom_torsion_atom_site_label_3
_geom_torsion_atom_site_label_4
_geom_torsion
_geom_torsion_site_symmetry_1
_geom_torsion_site_symmetry_4
C6 C1 C2 C3 1.3(6) . .
S1 C1 C2 C3 -176.1(3) . .
C1 C2 C3 C4 -0.2(7) . .
C2 C3 C4 C5 -1.2(8) . .
C3 C4 C5 C6 1.5(9) . .
C2 C1 C6 C5 -1.0(7) . .
S1 C1 C6 C5 176.5(4) . .
C4 C5 C6 C1 -0.4(9) . .
C12 C7 C8 C9 2.1(6) . .
N1 C7 C8 C9 -178.5(4) . .
C7 C8 C9 C10 0.2(6) . .
C8 C9 C10 C11 -1.9(6) . .
C8 C9 C10 C10 178.7(4) . 3_666
C9 C10 C11 C12 1.5(6) . .
C10 C10 C11 C12 -179.0(4) 3_666 .
C10 C11 C12 O4 179.0(3) . .
C10 C11 C12 C7 0.6(5) . .
C8 C7 C12 O4 179.0(3) . .
N1 C7 C12 O4 -0.5(5) . .
C8 C7 C12 C11 -2.5(5) . .
N1 C7 C12 C11 178.1(3) . .
C11 C12 O4 C13 12.1(6) . .
C7 C12 O4 C13 -169.5(4) . .
C2 C1 S1 O1 -18.8(4) . .
C6 C1 S1 O1 163.8(4) . .
C2 C1 S1 O2 -140.7(3) . .
C6 C1 S1 O2 41.9(4) . .
C2 C1 S1 O3 99.3(3) . .
C6 C1 S1 O3 -78.2(4) . .
